data_7231595
loop_
_publ_author_name
'Guo, Fang'
'Wang, Hao-Cheng'
'Famulari, Antonino'
'Lu, Hai-Dong'
'Mart\'i-Rujas, Javier'

_publ_section_title
;
 Dynamic behaviour in nonporous hybrid metal--organic materials via
 mechanochemical and gas--solid reactions
;
_journal_issue 42
_journal_name_full CrystEngComm
_journal_page_first 6721
_journal_paper_doi 10.1039/C8CE01287C
_journal_volume 20
_journal_year 2018
_chemical_formula_moiety 'Cl4 Cu, C12 H20 N2'
_chemical_formula_sum 'C12 H20 Cl4 Cu N2'
_chemical_formula_weight 397.64
_space_group_crystal_system monoclinic
_space_group_IT_number 14
_space_group_name_Hall '-P 2ybc'
_space_group_name_H-M_alt 'P 1 21/c 1'
_symmetry_space_group_name_Hall '-P 2ybc'
_symmetry_space_group_name_H-M 'P 1 21/c 1'
_atom_sites_solution_hydrogens geom
_atom_sites_solution_primary direct
_audit_creation_date 2017-09-22
_audit_creation_method
;
Olex2 1.2-beta
(compiled 2017.03.28 svn.r3405 for OlexSys, GUI svn.r5337)
;
_audit_update_record
;
2018-04-25 deposited with the CCDC.
2018-09-28 downloaded from the CCDC.
;
_cell_angle_alpha 90
_cell_angle_beta 91.279(2)
_cell_angle_gamma 90
_cell_formula_units_Z 4
_cell_length_a 6.9225(6)
_cell_length_b 7.7077(6)
_cell_length_c 31.930(3)
_cell_measurement_reflns_used 9896
_cell_measurement_temperature 298
_cell_measurement_theta_max 37.050
_cell_measurement_theta_min 2.998
_cell_volume 1703.3(3)
_computing_cell_refinement 'SAINT v8.37A (Bruker, 2015)'
_computing_data_reduction 'SAINT v8.37A (Bruker, 2015)'
_computing_molecular_graphics 'Olex2 (Dolomanov et al., 2009)'
_computing_publication_material 'Olex2 (Dolomanov et al., 2009)'
_computing_structure_refinement 'ShelXL (Sheldrick, 2015)'
_computing_structure_solution 'SIR2004 (Burla et al., 2007)'
_diffrn_ambient_temperature 298
_diffrn_measured_fraction_theta_full 0.965
_diffrn_measured_fraction_theta_max 0.908
_diffrn_measurement_device_type 'CCD area detector'
_diffrn_radiation_type MoK\a
_diffrn_radiation_wavelength 0.71076
_diffrn_reflns_av_R_equivalents 0.0344
_diffrn_reflns_av_unetI/netI 0.0405
_diffrn_reflns_Laue_measured_fraction_full 0.965
_diffrn_reflns_Laue_measured_fraction_max 0.908
_diffrn_reflns_limit_h_max 10
_diffrn_reflns_limit_h_min -11
_diffrn_reflns_limit_k_max 12
_diffrn_reflns_limit_k_min -12
_diffrn_reflns_limit_l_max 49
_diffrn_reflns_limit_l_min -53
_diffrn_reflns_number 20523
_diffrn_reflns_point_group_measured_fraction_full 0.965
_diffrn_reflns_point_group_measured_fraction_max 0.908
_diffrn_reflns_theta_full 25.243
_diffrn_reflns_theta_max 37.137
_diffrn_reflns_theta_min 3.182
_exptl_absorpt_coefficient_mu 1.898
_exptl_crystal_colour yellow
_exptl_crystal_colour_primary yellow
_exptl_crystal_density_diffrn 1.551
_exptl_crystal_description plate
_exptl_crystal_F_000 812
_exptl_crystal_size_max 0.3
_exptl_crystal_size_mid 0.07
_exptl_crystal_size_min 0.06
_refine_diff_density_max 0.668
_refine_diff_density_min -1.381
_refine_diff_density_rms 0.130
_refine_ls_extinction_method none
_refine_ls_goodness_of_fit_ref 1.259
_refine_ls_hydrogen_treatment constr
_refine_ls_matrix_type full
_refine_ls_number_parameters 172
_refine_ls_number_reflns 7941
_refine_ls_number_restraints 0
_refine_ls_restrained_S_all 1.259
_refine_ls_R_factor_all 0.1004
_refine_ls_R_factor_gt 0.0862
_refine_ls_shift/su_max 0.000
_refine_ls_shift/su_mean 0.000
_refine_ls_structure_factor_coef Fsqd
_refine_ls_weighting_details 'w=1/[\s^2^(Fo^2^)+(0.0001P)^2^+7.3651P] where P=(Fo^2^+2Fc^2^)/3'
_refine_ls_weighting_scheme calc
_refine_ls_wR_factor_gt 0.1818
_refine_ls_wR_factor_ref 0.1884
_reflns_Friedel_coverage 0.000
_reflns_number_gt 6682
_reflns_number_total 7941
_reflns_threshold_expression 'I > 2\s(I)'
_cod_data_source_file c8ce01287c2.cif
_cod_data_source_block 1
_cod_depositor_comments 'Adding full bibliography for 7231595--7231597.cif.'
_cod_original_cell_volume 1703.2(2)
_cod_database_code 7231595
_shelx_shelxl_version_number 2014/7
_shelx_space_group_comment
;
The symmetry employed for this shelxl refinement is uniquely defined
by the following loop, which should always be used as a source of
symmetry information in preference to the above space-group names.
They are only intended as comments.
;
_olex2_refinement_description
;
1. Fixed Uiso
 At 1.2 times of:
  All C(H) groups, All C(H,H) groups, All N(H) groups, All N(H,H) groups
2.a Ternary CH refined with riding coordinates:
 C1(H1A)
2.b Secondary CH2 refined with riding coordinates:
 N2(H2A,H2B), C7(H7A,H7B), C6(H6A,H6B), C2(H2C,H2D), C3(H3A,H3B), C5(H5A,H5B),
 C4(H4A,H4B)
2.c Aromatic/amide H refined with riding coordinates:
 N1(H1), C9(H9), C12(H12), C11(H11), C10(H10)
;
_olex2_submission_special_instructions 'No special instructions were received'

loop_
_space_group_symop_operation_xyz
'x, y, z'
'-x, y+1/2, -z+1/2'
'-x, -y, -z'
'x, -y-1/2, z-1/2'

loop_
_atom_site_label
_atom_site_type_symbol
_atom_site_fract_x
_atom_site_fract_y
_atom_site_fract_z
_atom_site_U_iso_or_equiv
_atom_site_adp_type
_atom_site_occupancy
_atom_site_site_symmetry_order
_atom_site_calc_flag
_atom_site_refinement_flags_posn
Cu1 Cu 1.07298(6) 0.05733(6) 0.38531(2) 0.02662(11) Uani 1 1 d .
Cl4 Cl 0.83098(14) 0.12880(12) 0.34085(3) 0.03253(19) Uani 1 1 d .
Cl2 Cl 0.93077(16) -0.16747(13) 0.41884(3) 0.0387(2) Uani 1 1 d .
Cl1 Cl 1.14252(15) 0.32499(14) 0.41008(5) 0.0474(3) Uani 1 1 d .
Cl3 Cl 1.36928(15) -0.05383(16) 0.38267(5) 0.0484(3) Uani 1 1 d .
N2 N 0.7643(4) 0.5213(4) 0.36664(9) 0.0244(5) Uani 1 1 d .
H2A H 0.8047 0.4169 0.3587 0.029 Uiso 1 1 calc R
H2B H 0.8581 0.5687 0.3823 0.029 Uiso 1 1 calc R
N1 N 0.6095(5) 0.2283(4) 0.43188(10) 0.0279(6) Uani 1 1 d .
H1 H 0.5619 0.1814 0.4095 0.033 Uiso 1 1 calc R
C1 C 0.7332(5) 0.6323(4) 0.32778(11) 0.0263(6) Uani 1 1 d .
H1A H 0.7005 0.7506 0.3364 0.032 Uiso 1 1 calc R
C7 C 0.5910(5) 0.4990(6) 0.39288(14) 0.0348(8) Uani 1 1 d .
H7A H 0.4917 0.4372 0.3770 0.042 Uiso 1 1 calc R
H7B H 0.5401 0.6120 0.4001 0.042 Uiso 1 1 calc R
C9 C 0.7146(6) 0.4747(6) 0.46822(14) 0.0387(9) Uani 1 1 d .
H9 H 0.7365 0.5937 0.4694 0.046 Uiso 1 1 calc R
C6 C 0.5691(7) 0.5604(6) 0.30075(15) 0.0410(9) Uani 1 1 d .
H6A H 0.4489 0.5673 0.3157 0.049 Uiso 1 1 calc R
H6B H 0.5936 0.4395 0.2943 0.049 Uiso 1 1 calc R
C2 C 0.9244(7) 0.6358(6) 0.30497(13) 0.0382(9) Uani 1 1 d .
H2C H 1.0228 0.6894 0.3228 0.046 Uiso 1 1 calc R
H2D H 0.9649 0.5180 0.2991 0.046 Uiso 1 1 calc R
C8 C 0.6394(5) 0.4004(5) 0.43206(11) 0.0259(6) Uani 1 1 d .
C12 C 0.6498(7) 0.1264(6) 0.46467(14) 0.0385(9) Uani 1 1 d .
H12 H 0.6274 0.0077 0.4628 0.046 Uiso 1 1 calc R
C11 C 0.7235(7) 0.1954(8) 0.50092(14) 0.0460(11) Uani 1 1 d .
H11 H 0.7505 0.1252 0.5240 0.055 Uiso 1 1 calc R
C10 C 0.7572(7) 0.3715(8) 0.50261(14) 0.0490(12) Uani 1 1 d .
H10 H 0.8088 0.4211 0.5269 0.059 Uiso 1 1 calc R
C3 C 0.9044(9) 0.7365(7) 0.26420(15) 0.0503(12) Uani 1 1 d .
H3A H 0.8808 0.8578 0.2704 0.060 Uiso 1 1 calc R
H3B H 1.0244 0.7290 0.2492 0.060 Uiso 1 1 calc R
C5 C 0.5527(9) 0.6653(8) 0.26023(16) 0.0545(14) Uani 1 1 d .
H5A H 0.4520 0.6157 0.2423 0.065 Uiso 1 1 calc R
H5B H 0.5157 0.7834 0.2668 0.065 Uiso 1 1 calc R
C4 C 0.7414(10) 0.6677(8) 0.23679(15) 0.0570(15) Uani 1 1 d .
H4A H 0.7722 0.5511 0.2277 0.068 Uiso 1 1 calc R
H4B H 0.7269 0.7401 0.2121 0.068 Uiso 1 1 calc R

loop_
_atom_site_aniso_label
_atom_site_aniso_U_11
_atom_site_aniso_U_22
_atom_site_aniso_U_33
_atom_site_aniso_U_23
_atom_site_aniso_U_13
_atom_site_aniso_U_12
Cu1 0.02108(18) 0.02026(18) 0.0384(2) -0.00094(16) -0.00147(15) -0.00174(15)
Cl4 0.0365(4) 0.0277(4) 0.0330(4) -0.0009(3) -0.0067(3) 0.0027(3)
Cl2 0.0435(5) 0.0296(4) 0.0426(5) 0.0083(4) -0.0082(4) -0.0141(4)
Cl1 0.0259(4) 0.0287(4) 0.0872(9) -0.0221(5) -0.0087(5) -0.0007(3)
Cl3 0.0268(4) 0.0399(5) 0.0784(8) -0.0178(6) -0.0016(5) 0.0072(4)
N2 0.0241(12) 0.0225(12) 0.0265(12) 0.0026(10) 0.0011(9) -0.0008(9)
N1 0.0295(14) 0.0274(13) 0.0269(13) 0.0010(11) 0.0016(10) -0.0035(11)
C1 0.0341(16) 0.0190(12) 0.0259(14) 0.0015(11) 0.0000(12) 0.0009(12)
C7 0.0210(14) 0.0387(19) 0.045(2) 0.0172(17) 0.0064(13) 0.0051(13)
C9 0.039(2) 0.035(2) 0.043(2) -0.0080(17) 0.0075(16) -0.0123(16)
C6 0.044(2) 0.037(2) 0.042(2) 0.0068(18) -0.0152(17) -0.0032(18)
C2 0.044(2) 0.038(2) 0.0331(18) -0.0021(16) 0.0090(16) -0.0012(17)
C8 0.0206(13) 0.0270(15) 0.0305(15) 0.0032(12) 0.0053(11) -0.0014(11)
C12 0.042(2) 0.0333(19) 0.041(2) 0.0117(16) 0.0022(16) -0.0033(16)
C11 0.043(2) 0.063(3) 0.0322(19) 0.016(2) -0.0046(16) -0.007(2)
C10 0.044(2) 0.075(4) 0.0275(18) -0.006(2) -0.0003(16) -0.017(2)
C3 0.074(4) 0.043(2) 0.035(2) 0.0059(19) 0.018(2) -0.003(2)
C5 0.073(4) 0.051(3) 0.039(2) 0.007(2) -0.017(2) 0.013(3)
C4 0.089(4) 0.054(3) 0.0280(19) 0.005(2) -0.002(2) 0.014(3)

loop_
_atom_type_symbol
_atom_type_description
_atom_type_scat_dispersion_real
_atom_type_scat_dispersion_imag
_atom_type_scat_source
C C 0.0033 0.0016 'International Tables Vol C Tables 4.2.6.8 and 6.1.1.4'
H H 0.0000 0.0000 'International Tables Vol C Tables 4.2.6.8 and 6.1.1.4'
Cl Cl 0.1484 0.1585 'International Tables Vol C Tables 4.2.6.8 and 6.1.1.4'
Cu Cu 0.3201 1.2651 'International Tables Vol C Tables 4.2.6.8 and 6.1.1.4'
N N 0.0061 0.0033 'International Tables Vol C Tables 4.2.6.8 and 6.1.1.4'

loop_
_geom_angle_atom_site_label_1
_geom_angle_atom_site_label_2
_geom_angle_atom_site_label_3
_geom_angle
Cl4 Cu1 Cl2 99.23(4)
Cl4 Cu1 Cl1 98.51(4)
Cl1 Cu1 Cl2 128.53(5)
Cl3 Cu1 Cl4 138.35(5)
Cl3 Cu1 Cl2 97.68(5)
Cl3 Cu1 Cl1 100.11(4)
H2A N2 H2B 107.5
C1 N2 H2A 108.5
C1 N2 H2B 108.5
C7 N2 H2A 108.5
C7 N2 H2B 108.5
C7 N2 C1 115.1(3)
C8 N1 H1 118.4
C12 N1 H1 118.4
C12 N1 C8 123.3(4)
N2 C1 H1A 109.0
N2 C1 C2 106.9(3)
C6 C1 N2 110.5(3)
C6 C1 H1A 109.0
C6 C1 C2 112.4(3)
C2 C1 H1A 109.0
N2 C7 H7A 109.4
N2 C7 H7B 109.4
N2 C7 C8 111.2(3)
H7A C7 H7B 108.0
C8 C7 H7A 109.4
C8 C7 H7B 109.4
C8 C9 H9 120.2
C8 C9 C10 119.7(4)
C10 C9 H9 120.2
C1 C6 H6A 109.8
C1 C6 H6B 109.8
C1 C6 C5 109.2(4)
H6A C6 H6B 108.3
C5 C6 H6A 109.8
C5 C6 H6B 109.8
C1 C2 H2C 109.5
C1 C2 H2D 109.5
H2C C2 H2D 108.1
C3 C2 C1 110.8(4)
C3 C2 H2C 109.5
C3 C2 H2D 109.5
N1 C8 C7 117.8(4)
N1 C8 C9 118.0(4)
C9 C8 C7 124.2(4)
N1 C12 H12 119.8
N1 C12 C11 120.3(4)
C11 C12 H12 119.8
C12 C11 H11 120.7
C12 C11 C10 118.5(4)
C10 C11 H11 120.7
C9 C10 H10 119.9
C11 C10 C9 120.2(4)
C11 C10 H10 119.9
C2 C3 H3A 109.3
C2 C3 H3B 109.3
H3A C3 H3B 107.9
C4 C3 C2 111.7(4)
C4 C3 H3A 109.3
C4 C3 H3B 109.3
C6 C5 H5A 109.2
C6 C5 H5B 109.2
H5A C5 H5B 107.9
C4 C5 C6 112.0(4)
C4 C5 H5A 109.2
C4 C5 H5B 109.2
C3 C4 C5 111.0(4)
C3 C4 H4A 109.4
C3 C4 H4B 109.4
C5 C4 H4A 109.4
C5 C4 H4B 109.4
H4A C4 H4B 108.0

loop_
_geom_bond_atom_site_label_1
_geom_bond_atom_site_label_2
_geom_bond_distance
Cu1 Cl4 2.2403(10)
Cu1 Cl2 2.2725(11)
Cu1 Cl1 2.2576(11)
Cu1 Cl3 2.2262(11)
N2 H2A 0.8900
N2 H2B 0.8900
N2 C1 1.518(4)
N2 C7 1.489(5)
N1 H1 0.8600
N1 C8 1.342(5)
N1 C12 1.334(5)
C1 H1A 0.9800
C1 C6 1.516(6)
C1 C2 1.525(6)
C7 H7A 0.9700
C7 H7B 0.9700
C7 C8 1.495(5)
C9 H9 0.9300
C9 C8 1.380(6)
C9 C10 1.382(7)
C6 H6A 0.9700
C6 H6B 0.9700
C6 C5 1.528(7)
C2 H2C 0.9700
C2 H2D 0.9700
C2 C3 1.519(6)
C12 H12 0.9300
C12 C11 1.362(7)
C11 H11 0.9300
C11 C10 1.379(8)
C10 H10 0.9300
C3 H3A 0.9700
C3 H3B 0.9700
C3 C4 1.509(9)
C5 H5A 0.9700
C5 H5B 0.9700
C5 C4 1.520(9)
C4 H4A 0.9700
C4 H4B 0.9700
